data_1552605
loop_
_publ_author_name
'Auranwiwat, Chiramet'
'Wongsomboon, Puttandon'
'Thaima, Thanaphat'
'Rattanajak, Roonglawan'
'Kamchonwongpaisan, Sumalee'
'Willis, Anthony C.'
'Laphookhieo, Surat'
'Pyne, Stephen G.'
'Limtharakul, Thunwadee'

_publ_section_title
;
 Polyoxygenated Cyclohexenes and Their Chlorinated Derivatives from the
 Leaves of Uvaria cherrevensis.
;
_journal_issue 1
_journal_name_full 'Journal of natural products'
_journal_page_first 101
_journal_page_last 110
_journal_paper_doi 10.1021/acs.jnatprod.8b00794
_journal_volume 82
_journal_year 2019
_chemical_absolute_configuration ad
_chemical_compound_source ' from U of Wollongong '
_chemical_formula_moiety 'C23 H22 O8, 0.352(C H2 Cl2)'
_chemical_formula_sum 'C23.352 H22.704 Cl0.704 O8'
_chemical_formula_weight 456.31
_space_group_IT_number 18
_space_group_name_Hall 'P 2 2ab'
_space_group_name_H-M_alt 'P 21 21 2'
_symmetry_cell_setting orthorhombic
_symmetry_space_group_name_Hall 'P 2 2ab'
_symmetry_space_group_name_H-M 'P 21 21 2'
_atom_sites_solution_hydrogens difmap
_atom_sites_solution_primary direct
_audit_creation_date 18-07-18
_audit_creation_method CRYSTALS_ver_14.40
_audit_update_record
;
2018-07-18 - Report on C23.35 H22.70 Cl0.70 O8 
             by Anthony C. Willis
       for   Steve Pyne and Chiramet Auranwiwat

2018-07-18 - details of refinement in _refine_special_details below

2018-07-18 - passes checkcif tests with no significant warnings 

;
_cell_angle_alpha 90
_cell_angle_beta 90
_cell_angle_gamma 90
_cell_formula_units_Z 4
_cell_length_a 23.6285(2)
_cell_length_b 16.4135(1)
_cell_length_c 5.7063(1)
_cell_measurement_reflns_used 24430
_cell_measurement_temperature 150
_cell_measurement_theta_max 74
_cell_measurement_theta_min 5
_cell_volume 2213.05(5)
_computing_cell_refinement 'CrysAlisPro 1.171.39.46 (Rigaku OD, 2018)'
_computing_data_collection 'CrysAlisPro 1.171.39.46 (Rigaku OD, 2018)'
_computing_data_reduction 'CrysAlisPro 1.171.39.46 (Rigaku OD, 2018)'
_computing_molecular_graphics 'PLATON (Spek, 2008)'
_computing_publication_material 'CRYSTALS (Betteridge et al., 2003)'
_computing_structure_refinement 'CRYSTALS (Betteridge et al., 2003)'
_computing_structure_solution 'SIR92 (Altomare et al., 1994)'
_diffrn_ambient_environment N~2~
_diffrn_ambient_temperature 150
_diffrn_detector 'CCD plate'
_diffrn_detector_type EosS2
_diffrn_measured_fraction_theta_full 0.999
_diffrn_measured_fraction_theta_max 0.999
_diffrn_measurement_device 'four-circle diffractometer'
_diffrn_measurement_device_type 'SuperNova, Dual, Cu at zero, EosS2'
_diffrn_measurement_method '\w scans'
_diffrn_radiation_monochromator mirror
_diffrn_radiation_probe x-ray
_diffrn_radiation_type 'Cu K\a'
_diffrn_radiation_wavelength 1.54184
_diffrn_reflns_av_R_equivalents 0.052
_diffrn_reflns_av_sigmaI/netI 0.062
_diffrn_reflns_limit_h_max 29
_diffrn_reflns_limit_h_min -28
_diffrn_reflns_limit_k_max 20
_diffrn_reflns_limit_k_min -20
_diffrn_reflns_limit_l_max 7
_diffrn_reflns_limit_l_min -5
_diffrn_reflns_number 44994
_diffrn_reflns_theta_full 73.795
_diffrn_reflns_theta_max 73.795
_diffrn_reflns_theta_min 3.741
_diffrn_source 'micro-focus sealed X-ray tube'
_diffrn_source_type 'SuperNova (Cu) X-ray Source'
_diffrn_standards_number 0
_exptl_absorpt_coefficient_mu 1.615
_exptl_absorpt_correction_T_max 0.95
_exptl_absorpt_correction_T_min 0.58
_exptl_absorpt_correction_type multi-scan
_exptl_absorpt_process_details
;
CrysAlisPro 1.171.39.46 (Rigaku Oxford Diffraction, 2018)
Empirical absorption correction using spherical harmonics,
 implemented in SCALE3 ABSPACK scaling algorithm.
;
_exptl_crystal_colour colourless
_exptl_crystal_density_diffrn 1.369
_exptl_crystal_density_method 'not measured'
_exptl_crystal_description needle
_exptl_crystal_F_000 955.107
_exptl_crystal_size_max 0.349
_exptl_crystal_size_mid 0.060
_exptl_crystal_size_min 0.032
_refine_diff_density_max 0.25
_refine_diff_density_min -0.24
_refine_ls_abs_structure_details 'Flack (1983), 1873 Friedel-pairs'
_refine_ls_abs_structure_Flack 0.16(10)
_refine_ls_extinction_method None
_refine_ls_goodness_of_fit_ref 1.0009
_refine_ls_hydrogen_treatment constr
_refine_ls_matrix_type full
_refine_ls_number_parameters 329
_refine_ls_number_reflns 4477
_refine_ls_number_restraints 37
_refine_ls_R_factor_all 0.0425
_refine_ls_R_factor_gt 0.0414
_refine_ls_shift/su_max 0.0094701
_refine_ls_shift/su_mean 0.0011500
_refine_ls_structure_factor_coef Fsqd
_refine_ls_weighting_details
;
 Method= Modified Sheldrick 
 w=1/[\s^2^(F^2^) + ( 0.07P)^2^ + 0.82P] 
 ,where P=(max(Fo^2^,0) + 2Fc^2^)/3 
;
_refine_ls_weighting_scheme calc
_refine_ls_wR_factor_all 0.1131
_refine_ls_wR_factor_gt 0.1118
_refine_ls_wR_factor_ref 0.1131
_reflns_limit_h_max 29
_reflns_limit_h_min -29
_reflns_limit_k_max 20
_reflns_limit_k_min 0
_reflns_limit_l_max 7
_reflns_limit_l_min 0
_reflns_number_gt 4346
_reflns_number_total 4477
_reflns_threshold_expression I>2.0\s(I)
_oxford_diffrn_Wilson_B_factor 2.26
_oxford_diffrn_Wilson_scale 0.03
_oxford_refine_ls_r_factor_ref 0.0425
_oxford_refine_ls_scale 6.17(15)
_oxford_reflns_number_all 4477
_oxford_reflns_threshold_expression_ref I>-10.0\s(I)
_oxford_structure_analysis_title 'Z:\pyn1803SNQ\Tony_pyn1803SNQ_da At 10:20 on'
_cod_data_source_file np8b00794_si_004.cif
_cod_data_source_block pyn1803SNQ
_cod_original_cell_volume 2213.05(4)
_cod_original_sg_symbol_Hall 'P 2 2ab '
_cod_original_sg_symbol_H-M 'P 21 21 2 '
_cod_database_code 1552605
_oxdiff_exptl_absorpt_empirical_details
;
Empirical correction (ABSPACK) includes:
- Absorption correction using spherical harmonics
- Frame scaling
- Detector area scaling
;

loop_
_symmetry_equiv_pos_as_xyz
x,y,z
x+1/2,-y+1/2,-z
-x+1/2,y+1/2,-z
-x,-y,z

loop_
_atom_site_label
_atom_site_type_symbol
_atom_site_fract_x
_atom_site_fract_y
_atom_site_fract_z
_atom_site_U_iso_or_equiv
_atom_site_occupancy
_atom_site_adp_type
_atom_site_refinement_flags_posn
_atom_site_refinement_flags_adp
_atom_site_refinement_flags_occupancy
Cl51 Cl 0.5000 1.0000 1.176(5) 0.2131 0.238(8) Uani DS TU P
Cl52 Cl 0.4942(2) 0.9588(5) 0.934(3) 0.2047 0.233(4) Uani D U P
Cl53 Cl 0.5000 1.0000 0.666(4) 0.2161 0.238(8) Uani DS TU P
Cl54 Cl 0.5281(3) 0.9709(6) 0.437(3) 0.2032 0.233(4) Uani D U P
O1 O 0.24212(5) 0.52996(8) 0.8603(2) 0.0268 1.0000 Uani . . .
O2 O 0.21619(7) 0.63600(10) 1.0823(4) 0.0574 1.0000 Uani . . .
O3 O 0.34107(5) 0.46041(8) 1.0862(2) 0.0246 1.0000 Uani . . .
O4 O 0.28217(5) 0.37806(7) 0.7341(2) 0.0225 1.0000 Uani . . .
O5 O 0.24297(6) 0.40668(11) 0.3831(3) 0.0391 1.0000 Uani . . .
O6 O 0.44216(6) 0.46986(9) 0.8409(3) 0.0349 1.0000 Uani . . .
O7 O 0.45305(5) 0.62442(7) 0.5900(2) 0.0210 1.0000 Uani . . .
O8 O 0.48089(7) 0.58906(11) 0.2294(3) 0.0438 1.0000 Uani . . .
C1 C 0.35341(8) 0.61487(11) 0.5013(3) 0.0268 1.0000 Uani . . .
C2 C 0.30484(8) 0.61059(11) 0.6174(4) 0.0273 1.0000 Uani . . .
C3 C 0.29877(7) 0.56287(11) 0.8392(3) 0.0222 1.0000 Uani . . .
C4 C 0.34100(7) 0.49244(10) 0.8553(3) 0.0181 1.0000 Uani . . .
C5 C 0.39992(7) 0.53029(10) 0.8172(3) 0.0197 1.0000 Uani . . .
C6 C 0.40507(7) 0.56847(10) 0.5757(3) 0.0203 1.0000 Uani . . .
C7 C 0.20564(8) 0.57165(12) 0.9952(4) 0.0319 1.0000 Uani . . .
C8 C 0.15051(9) 0.52758(14) 1.0141(6) 0.0503 1.0000 Uani . . .
C9 C 0.33244(7) 0.42410(10) 0.6780(3) 0.0218 1.0000 Uani . . .
C10 C 0.23979(7) 0.37852(11) 0.5792(3) 0.0228 1.0000 Uani . . .
C11 C 0.18723(8) 0.34164(11) 0.6772(3) 0.0236 1.0000 Uani . . .
C12 C 0.18652(8) 0.30171(11) 0.8927(3) 0.0268 1.0000 Uani . . .
C13 C 0.13546(9) 0.27223(12) 0.9799(4) 0.0330 1.0000 Uani . . .
C14 C 0.08587(9) 0.28278(13) 0.8556(4) 0.0370 1.0000 Uani . . .
C15 C 0.08688(9) 0.32127(14) 0.6407(4) 0.0392 1.0000 Uani . . .
C16 C 0.13743(9) 0.35099(12) 0.5513(4) 0.0312 1.0000 Uani . . .
C17 C 0.48820(7) 0.62720(10) 0.4070(3) 0.0204 1.0000 Uani . . .
C18 C 0.53673(7) 0.68376(10) 0.4437(3) 0.0190 1.0000 Uani . . .
C19 C 0.54323(8) 0.72807(11) 0.6488(3) 0.0260 1.0000 Uani . . .
C20 C 0.58973(9) 0.77874(13) 0.6754(4) 0.0325 1.0000 Uani . . .
C21 C 0.62959(9) 0.78524(13) 0.4994(4) 0.0345 1.0000 Uani . . .
C22 C 0.62341(8) 0.74045(14) 0.2955(4) 0.0338 1.0000 Uani . . .
C23 C 0.57682(8) 0.68950(12) 0.2678(3) 0.0266 1.0000 Uani . . .
C52 C 0.478(2) 0.944(2) 0.921(4) 0.2047 0.119(4) Uani D U P
C53 C 0.506(3) 1.0276(9) 0.693(5) 0.2159 0.233(4) Uani D U P
H1 H 0.3112 0.4387 1.1224 0.0380 1.0000 Uiso R . .
H2 H 0.4560 0.4694 0.9680 0.0560 1.0000 Uiso R . .
H11 H 0.3558 0.6484 0.3611 0.0326 1.0000 Uiso R . .
H21 H 0.2731 0.6393 0.5580 0.0337 1.0000 Uiso R . .
H31 H 0.3062 0.5992 0.9754 0.0251 1.0000 Uiso R . .
H51 H 0.4053 0.5734 0.9358 0.0216 1.0000 Uiso R . .
H61 H 0.4138 0.5247 0.4576 0.0233 1.0000 Uiso R . .
H81 H 0.1552 0.4704 1.0345 0.0774 1.0000 Uiso R . .
H82 H 0.1302 0.5354 0.8673 0.0778 1.0000 Uiso R . .
H83 H 0.1276 0.5494 1.1396 0.0775 1.0000 Uiso R . .
H91 H 0.3321 0.4453 0.5180 0.0251 1.0000 Uiso R . .
H92 H 0.3652 0.3861 0.6940 0.0260 1.0000 Uiso R . .
H121 H 0.2208 0.2954 0.9839 0.0325 1.0000 Uiso R . .
H131 H 0.1344 0.2447 1.1287 0.0394 1.0000 Uiso R . .
H141 H 0.0513 0.2621 0.9169 0.0449 1.0000 Uiso R . .
H151 H 0.0524 0.3283 0.5543 0.0474 1.0000 Uiso R . .
H161 H 0.1378 0.3786 0.4030 0.0367 1.0000 Uiso R . .
H191 H 0.5164 0.7228 0.7733 0.0314 1.0000 Uiso R . .
H201 H 0.5946 0.8080 0.8209 0.0389 1.0000 Uiso R . .
H211 H 0.6607 0.8209 0.5184 0.0422 1.0000 Uiso R . .
H221 H 0.6502 0.7440 0.1711 0.0403 1.0000 Uiso R . .
H231 H 0.5731 0.6579 0.1280 0.0312 1.0000 Uiso R . .
H521 H 0.4954 0.8913 0.9213 0.2454 0.119 Uiso R . .
H522 H 0.4383 0.9378 0.9213 0.2454 0.119 Uiso R . .
H531 H 0.5335 1.0668 0.7332 0.2633 0.233 Uiso R . .
H532 H 0.4710 1.0545 0.6575 0.2633 0.233 Uiso R . .

loop_
_atom_site_aniso_label
_atom_site_aniso_U_11
_atom_site_aniso_U_22
_atom_site_aniso_U_33
_atom_site_aniso_U_23
_atom_site_aniso_U_13
_atom_site_aniso_U_12
Cl51 0.063(5) 0.172(12) 0.404(18) 0.0000 0.0000 -0.047(7)
Cl52 0.049(4) 0.113(5) 0.4522(10) 0.047(8) 0.034(6) 0.006(3)
Cl53 0.089(7) 0.160(10) 0.399(14) 0.0000 0.0000 -0.065(9)
Cl54 0.084(4) 0.158(7) 0.367(16) 0.052(9) -0.004(7) -0.051(5)
O1 0.0158(5) 0.0290(6) 0.0355(7) -0.0080(6) 0.0035(5) -0.0007(5)
O2 0.0384(8) 0.0396(9) 0.0940(15) -0.0318(10) 0.0213(10) -0.0018(7)
O3 0.0218(6) 0.0371(7) 0.0148(6) 0.0061(5) 0.0009(5) -0.0046(5)
O4 0.0218(6) 0.0236(6) 0.0219(6) 0.0004(5) 0.0006(5) -0.0045(5)
O5 0.0326(7) 0.0640(10) 0.0208(7) 0.0075(7) -0.0011(6) -0.0154(7)
O6 0.0236(6) 0.0442(8) 0.0370(8) 0.0182(7) 0.0030(6) 0.0130(6)
O7 0.0204(5) 0.0245(6) 0.0179(5) -0.0015(5) 0.0013(5) -0.0058(5)
O8 0.0476(9) 0.0613(10) 0.0226(7) -0.0196(7) 0.0084(6) -0.0270(8)
C1 0.0279(9) 0.0265(8) 0.0260(9) 0.0058(7) -0.0098(7) -0.0051(7)
C2 0.0224(8) 0.0253(8) 0.0342(10) 0.0039(8) -0.0094(7) 0.0003(6)
C3 0.0152(7) 0.0251(8) 0.0263(9) -0.0032(7) -0.0007(6) -0.0013(6)
C4 0.0166(7) 0.0234(8) 0.0144(8) 0.0017(6) -0.0009(6) -0.0003(6)
C5 0.0144(7) 0.0253(8) 0.0196(8) 0.0035(7) -0.0004(6) -0.0019(6)
C6 0.0215(8) 0.0218(7) 0.0176(8) -0.0001(6) -0.0017(6) -0.0054(6)
C7 0.0245(9) 0.0257(9) 0.0454(12) -0.0039(8) 0.0092(8) 0.0057(7)
C8 0.0286(10) 0.0360(11) 0.086(2) -0.0094(13) 0.0249(11) -0.0006(8)
C9 0.0194(8) 0.0239(8) 0.0222(8) -0.0010(7) 0.0037(7) -0.0027(6)
C10 0.0234(8) 0.0267(8) 0.0184(8) -0.0038(7) 0.0008(7) -0.0048(7)
C11 0.0268(8) 0.0227(8) 0.0212(8) -0.0057(7) 0.0040(7) -0.0073(7)
C12 0.0322(9) 0.0239(8) 0.0243(9) -0.0021(7) 0.0030(8) -0.0053(7)
C13 0.0437(11) 0.0273(9) 0.0282(10) -0.0032(8) 0.0129(8) -0.0104(8)
C14 0.0329(10) 0.0367(10) 0.0413(12) -0.0097(9) 0.0135(9) -0.0142(8)
C15 0.0286(10) 0.0457(12) 0.0432(12) -0.0050(10) -0.0018(9) -0.0112(9)
C16 0.0315(10) 0.0361(10) 0.0261(9) -0.0008(8) -0.0021(8) -0.0105(8)
C17 0.0210(8) 0.0248(8) 0.0155(7) -0.0014(7) -0.0003(6) -0.0006(6)
C18 0.0176(7) 0.0218(7) 0.0176(8) 0.0018(6) -0.0014(6) 0.0009(6)
C19 0.0259(8) 0.0284(8) 0.0239(9) -0.0038(7) 0.0013(7) -0.0029(7)
C20 0.0366(10) 0.0304(9) 0.0305(10) -0.0071(8) -0.0033(8) -0.0086(8)
C21 0.0271(9) 0.0344(10) 0.0420(11) 0.0048(9) -0.0024(8) -0.0103(8)
C22 0.0235(9) 0.0469(12) 0.0309(10) 0.0075(9) 0.0048(8) -0.0051(8)
C23 0.0239(8) 0.0360(9) 0.0198(8) 0.0008(7) 0.0018(7) -0.0001(7)
C52 0.049(4) 0.113(5) 0.452(2) 0.048(8) 0.034(6) 0.006(4)
C53 0.089(7) 0.160(10) 0.398(14) 0.000(2) 0.000(2) -0.066(9)

loop_
_atom_type_symbol
_atom_type_scat_dispersion_real
_atom_type_scat_dispersion_imag
_atom_type_scat_Cromer_Mann_a1
_atom_type_scat_Cromer_Mann_b1
_atom_type_scat_Cromer_Mann_a2
_atom_type_scat_Cromer_Mann_b2
_atom_type_scat_Cromer_Mann_a3
_atom_type_scat_Cromer_Mann_b3
_atom_type_scat_Cromer_Mann_a4
_atom_type_scat_Cromer_Mann_b4
_atom_type_scat_Cromer_Mann_c
_atom_type_scat_source
C 0.0181 0.0091 2.3100 20.8439 1.0200 10.2075 1.5886 0.5687 0.8650 51.6512 0.2156 'International Tables Vol C 4.2.6.8 and 6.1.1.4'
H 0.0000 0.0000 0.4930 10.5109 0.3229 26.1257 0.1402 3.1424 0.0408 57.7998 0.0030 'International Tables Vol C 4.2.6.8 and 6.1.1.4'
O 0.0492 0.0322 3.0485 13.2771 2.2868 5.7011 1.5463 0.3239 0.8670 32.9089 0.2508 'International Tables Vol C 4.2.6.8 and 6.1.1.4'
Cl 0.3639 0.7018 11.4604 0.0104 7.1964 1.1662 6.2556 18.5194 1.6455 47.7784 -9.5574 'International Tables Vol C 4.2.6.8 and 6.1.1.4'

loop_
_geom_angle_atom_site_label_1
_geom_angle_atom_site_label_2
_geom_angle_atom_site_label_3
_geom_angle
_geom_angle_publ_flag
C3 O1 C7 116.80(14) yes
C4 O3 H1 113.3 no
C9 O4 C10 117.85(13) yes
C5 O6 H2 112.6 no
C6 O7 C17 117.41(12) yes
C2 C1 C6 122.38(17) yes
C2 C1 H11 119.4 no
C6 C1 H11 118.2 no
C1 C2 C3 122.23(16) yes
C1 C2 H21 118.6 no
C3 C2 H21 119.1 no
C2 C3 O1 110.76(14) yes
C2 C3 C4 112.61(15) yes
O1 C3 C4 108.42(13) yes
C2 C3 H31 109.3 no
O1 C3 H31 108.8 no
C4 C3 H31 106.9 no
C3 C4 O3 109.69(14) yes
C3 C4 C5 106.04(13) yes
O3 C4 C5 106.25(12) yes
C3 C4 C9 115.44(14) yes
O3 C4 C9 110.12(13) yes
C5 C4 C9 108.83(13) yes
C4 C5 O6 109.98(13) yes
C4 C5 C6 111.55(13) yes
O6 C5 C6 108.67(14) yes
C4 C5 H51 108.0 no
O6 C5 H51 110.2 no
C6 C5 H51 108.4 no
C5 C6 C1 113.64(14) yes
C5 C6 O7 105.71(12) yes
C1 C6 O7 109.15(13) yes
C5 C6 H61 109.2 no
C1 C6 H61 109.9 no
O7 C6 H61 109.1 no
O1 C7 O2 123.74(19) yes
O1 C7 C8 110.75(17) yes
O2 C7 C8 125.49(19) yes
C7 C8 H81 112.6 no
C7 C8 H82 107.7 no
H81 C8 H82 107.0 no
C7 C8 H83 111.2 no
H81 C8 H83 109.9 no
H82 C8 H83 108.2 no
C4 C9 O4 110.32(13) yes
C4 C9 H91 111.0 no
O4 C9 H91 112.7 no
C4 C9 H92 107.2 no
O4 C9 H92 106.9 no
H91 C9 H92 108.4 no
O4 C10 O5 124.48(16) yes
O4 C10 C11 111.95(15) yes
O5 C10 C11 123.55(17) yes
C10 C11 C12 122.16(17) yes
C10 C11 C16 117.87(17) yes
C12 C11 C16 119.92(17) yes
C11 C12 C13 119.30(19) yes
C11 C12 H121 121.0 no
C13 C12 H121 119.7 no
C12 C13 C14 120.6(2) yes
C12 C13 H131 120.1 no
C14 C13 H131 119.3 no
C13 C14 C15 119.94(19) yes
C13 C14 H141 119.7 no
C15 C14 H141 120.3 no
C14 C15 C16 120.2(2) yes
C14 C15 H151 119.8 no
C16 C15 H151 120.0 no
C15 C16 C11 120.06(19) yes
C15 C16 H161 119.9 no
C11 C16 H161 120.1 no
O7 C17 O8 123.48(15) yes
O7 C17 C18 112.95(14) yes
O8 C17 C18 123.56(15) yes
C17 C18 C19 122.05(15) yes
C17 C18 C23 117.85(15) yes
C19 C18 C23 120.07(16) yes
C18 C19 C20 119.67(17) yes
C18 C19 H191 120.4 no
C20 C19 H191 119.9 no
C19 C20 C21 120.49(19) yes
C19 C20 H201 119.2 no
C21 C20 H201 120.3 no
C20 C21 C22 119.88(17) yes
C20 C21 H211 119.7 no
C22 C21 H211 120.4 no
C21 C22 C23 119.89(18) yes
C21 C22 H221 121.6 no
C23 C22 H221 118.5 no
C22 C23 C18 120.00(18) yes
C22 C23 H231 119.6 no
C18 C23 H231 120.4 no
Cl51 C52 Cl53 108.0(9) yes
Cl51 C52 H521 110.0 no
Cl53 C52 H521 110.0 no
Cl51 C52 H522 109.7 no
Cl53 C52 H522 109.7 no
H521 C52 H522 109.5 no
Cl54 C53 Cl52 109.7(8) yes
Cl54 C53 H531 110.0 no
Cl52 C53 H531 110.0 no
Cl54 C53 H532 108.8 no
Cl52 C53 H532 108.9 no
H531 C53 H532 109.5 no

loop_
_geom_bond_atom_site_label_1
_geom_bond_atom_site_label_2
_geom_bond_distance
_geom_bond_publ_flag
Cl51 C52 1.799(10) yes
Cl52 C53 1.800(10) yes
Cl53 C52 1.799(10) yes
Cl54 C53 1.810(10) yes
O1 C3 1.4485(19) yes
O1 C7 1.343(2) yes
O2 C7 1.193(3) yes
O3 C4 1.4186(19) yes
O3 H1 0.818 no
O4 C9 1.4437(19) yes
O4 C10 1.336(2) yes
O5 C10 1.213(2) yes
O6 C5 1.414(2) yes
O6 H2 0.796 no
O7 C6 1.4614(19) yes
O7 C17 1.335(2) yes
O8 C17 1.204(2) yes
C1 C2 1.327(3) yes
C1 C6 1.500(2) yes
C1 H11 0.973 no
C2 C3 1.495(3) yes
C2 H21 0.949 no
C3 C4 1.530(2) yes
C3 H31 0.996 no
C4 C5 1.540(2) yes
C4 C9 1.524(2) yes
C5 C6 1.518(2) yes
C5 H51 0.987 no
C6 H61 1.007 no
C7 C8 1.494(3) yes
C8 H81 0.953 no
C8 H82 0.974 no
C8 H83 0.966 no
C9 H91 0.978 no
C9 H92 0.998 no
C10 C11 1.491(2) yes
C11 C12 1.394(3) yes
C11 C16 1.387(3) yes
C12 C13 1.392(3) yes
C12 H121 0.968 no
C13 C14 1.381(3) yes
C13 H131 0.962 no
C14 C15 1.380(3) yes
C14 H141 0.951 no
C15 C16 1.387(3) yes
C15 H151 0.959 no
C16 H161 0.960 no
C17 C18 1.490(2) yes
C18 C19 1.386(2) yes
C18 C23 1.383(2) yes
C19 C20 1.386(3) yes
C19 H191 0.957 no
C20 C21 1.381(3) yes
C20 H201 0.966 no
C21 C22 1.384(3) yes
C21 H211 0.946 no
C22 C23 1.392(3) yes
C22 H221 0.953 no
C23 H231 0.955 no
C52 H521 0.950 no
C52 H522 0.950 no
C53 H531 0.950 no
C53 H532 0.950 no

loop_
_geom_contact_atom_site_label_1
_geom_contact_atom_site_label_2
_geom_contact_distance
_geom_contact_site_symmetry_2
_geom_contact_publ_flag
O1 C10 2.959(2) . no
O1 O4 2.7623(17) . no
O1 O3 2.9037(17) . no
O2 C21 3.399(3) 2_467 no
O2 C2 3.406(3) . no
O3 C23 3.300(2) 4_666 no
O3 O6 2.7729(19) . no
O3 O4 2.7930(17) . no
O3 O5 3.004(2) 1_556 no
O6 O8 3.026(2) 4_666 no
O6 C17 3.373(2) 4_665 no
O6 O6 2.907(2) 4_665 no
O6 O7 2.9243(19) . no
O6 O8 3.095(2) 1_556 no
O8 C1 3.415(2) . no
O8 O8 3.060(3) 4_665 no
O8 C5 3.182(2) 1_554 no
C1 C9 3.327(2) . no
C8 C52 3.35(4) 3_547 no
C9 C1 3.327(2) . no
C13 C16 3.508(3) 1_556 no
C14 C17 3.439(3) 3_546 no
C14 C52 3.30(4) 3_547 no
C15 C52 3.56(3) 3_547 no

loop_
_geom_hbond_atom_site_label_D
_geom_hbond_atom_site_label_H
_geom_hbond_atom_site_label_A
_geom_hbond_site_symmetry_A
_geom_hbond_angle_DHA
_geom_hbond_distance_DH
_geom_hbond_distance_HA
_geom_hbond_distance_DA
_geom_hbond_publ_flag
O3 H1 O5 1_556 152.3 0.82 2.26 3.003(3) yes
O6 H2 O8 1_556 128.7 0.80 2.54 3.095(3) yes
O6 H2 O8 4_666 148.8 0.80 2.32 3.025(3) yes

loop_
_geom_torsion_atom_site_label_1
_geom_torsion_atom_site_label_2
_geom_torsion_atom_site_label_3
_geom_torsion_atom_site_label_4
_geom_torsion
_geom_torsion_publ_flag
C7 O1 C3 C2 -98.27(18) no
C7 O1 C3 C4 137.74(16) no
C3 O1 C7 O2 5.6(3) no
C3 O1 C7 C8 -175.98(18) no
C10 O4 C9 C4 116.69(16) no
C9 O4 C10 O5 9.2(3) no
C9 O4 C10 C11 -169.61(14) no
C17 O7 C6 C1 -97.98(16) no
C17 O7 C6 C5 139.42(14) no
C6 O7 C17 O8 3.4(2) no
C6 O7 C17 C18 -177.81(13) no
C6 C1 C2 C3 3.6(3) no
C2 C1 C6 O7 -128.87(18) no
C2 C1 C6 C5 -11.2(2) no
C1 C2 C3 O1 -148.09(18) no
C1 C2 C3 C4 -26.5(2) no
O1 C3 C4 O3 -68.97(16) no
O1 C3 C4 C5 176.72(13) no
O1 C3 C4 C9 56.11(18) no
C2 C3 C4 O3 168.15(14) no
C2 C3 C4 C5 53.83(18) no
C2 C3 C4 C9 -66.78(19) no
O3 C4 C5 O6 60.43(17) no
O3 C4 C5 C6 -178.96(13) no
C3 C4 C5 O6 177.08(14) no
C3 C4 C5 C6 -62.31(17) no
C9 C4 C5 O6 -58.12(18) no
C9 C4 C5 C6 62.49(17) no
O3 C4 C9 O4 53.94(17) no
C3 C4 C9 O4 -70.91(18) no
C5 C4 C9 O4 170.02(13) no
O6 C5 C6 O7 -77.41(16) no
O6 C5 C6 C1 162.90(14) no
C4 C5 C6 O7 161.20(13) no
C4 C5 C6 C1 41.51(19) no
O4 C10 C11 C12 -8.5(2) no
O4 C10 C11 C16 168.88(16) no
O5 C10 C11 C12 172.69(19) no
O5 C10 C11 C16 -10.0(3) no
C10 C11 C12 C13 176.74(17) no
C16 C11 C12 C13 -0.6(3) no
C10 C11 C16 C15 -176.83(18) no
C12 C11 C16 C15 0.6(3) no
C11 C12 C13 C14 -0.4(3) no
C12 C13 C14 C15 1.4(3) no
C13 C14 C15 C16 -1.4(3) no
C14 C15 C16 C11 0.4(3) no
O7 C17 C18 C19 -0.2(2) no
O7 C17 C18 C23 178.04(15) no
O8 C17 C18 C19 178.63(18) no
O8 C17 C18 C23 -3.2(3) no
C17 C18 C19 C20 178.86(17) no
C23 C18 C19 C20 0.7(3) no
C17 C18 C23 C22 -178.93(17) no
C19 C18 C23 C22 -0.7(3) no
C18 C19 C20 C21 -0.1(3) no
C19 C20 C21 C22 -0.5(3) no
C20 C21 C22 C23 0.5(3) no
C21 C22 C23 C18 0.1(3) no
